data_4107516
loop_
_publ_author_name
'Emily A. Nytko'
'Joel S. Helton'
'Peter M\"uller'
'Daniel G. Nocera'

_publ_section_title
;
 A Structurally Perfect S=1/2 Metal-Organic Hybrid Kagom\'e
 Antiferromagnet
;
_journal_name_full 'Journal of the American Chemical Society'
_journal_page_first 2922
_journal_page_last 2923
_journal_paper_doi 10.1021/ja709991u
_journal_volume 130
_journal_year 2008
_chemical_formula_sum 'C8 H4 Cu O4'
_chemical_formula_weight 227.65
_chemical_name_systematic
;
 ?
;
_space_group_IT_number 176
_symmetry_cell_setting hexagonal
_symmetry_space_group_name_Hall '-P 6c'
_symmetry_space_group_name_H-M 'P 63/m'
_atom_sites_solution_hydrogens geom
_atom_sites_solution_primary direct
_atom_sites_solution_secondary difmap
_audit_creation_method SHELXL-97
_cell_angle_alpha 90.00
_cell_angle_beta 90.00
_cell_angle_gamma 120.00
_cell_formula_units_Z 6
_cell_length_a 9.1081(2)
_cell_length_b 9.1081(2)
_cell_length_c 15.9432(5)
_cell_measurement_reflns_used 9907
_cell_measurement_temperature 100(2)
_cell_measurement_theta_max 30.51
_cell_measurement_theta_min 2.56
_cell_volume 1145.41(5)
_computing_cell_refinement 'SAINT 7 (Bruker-AXS, 2005)'
_computing_data_collection 'SMART 5 (Bruker-AXS, 2003)'
_computing_data_reduction 'SAINT 7 (Bruker-AXS, 2005)'
_computing_molecular_graphics 'Bruker SHELXTL'
_computing_publication_material 'Bruker SHELXTL'
_computing_structure_refinement 'SHELXL-97 (Sheldrick, 1997)'
_computing_structure_solution 'SHELXS-97 (Sheldrick, 1990)'
_diffrn_ambient_temperature 100(2)
_diffrn_detector_area_resol_mean 8.3
_diffrn_measured_fraction_theta_full 1.000
_diffrn_measured_fraction_theta_max 1.000
_diffrn_measurement_device_type 'Bruker Smart APEX CCD'
_diffrn_measurement_method 'omega and phi scans'
_diffrn_radiation_monochromator graphite
_diffrn_radiation_source 'fine-focus sealed tube'
_diffrn_radiation_type MoK\a
_diffrn_radiation_wavelength 0.71073
_diffrn_reflns_av_R_equivalents 0.0247
_diffrn_reflns_av_sigmaI/netI 0.0070
_diffrn_reflns_limit_h_max 12
_diffrn_reflns_limit_h_min -12
_diffrn_reflns_limit_k_max 12
_diffrn_reflns_limit_k_min -12
_diffrn_reflns_limit_l_max 22
_diffrn_reflns_limit_l_min -22
_diffrn_reflns_number 25614
_diffrn_reflns_theta_full 29.57
_diffrn_reflns_theta_max 29.57
_diffrn_reflns_theta_min 2.56
_diffrn_standards_decay_% 0
_diffrn_standards_interval_count 0
_diffrn_standards_interval_time 0
_diffrn_standards_number 0
_exptl_absorpt_coefficient_mu 2.831
_exptl_absorpt_correction_T_max 0.6761
_exptl_absorpt_correction_T_min 0.3435
_exptl_absorpt_correction_type multi-scan
_exptl_absorpt_process_details 'SADABS (Sheldrick, 2005)'
_exptl_crystal_colour blue
_exptl_crystal_density_diffrn 1.980
_exptl_crystal_description plate
_exptl_crystal_F_000 678
_exptl_crystal_size_max 0.48
_exptl_crystal_size_mid 0.35
_exptl_crystal_size_min 0.15
_refine_diff_density_max 0.528
_refine_diff_density_min -0.633
_refine_diff_density_rms 0.097
_refine_ls_extinction_method none
_refine_ls_goodness_of_fit_ref 1.098
_refine_ls_hydrogen_treatment constr
_refine_ls_matrix_type full
_refine_ls_number_parameters 64
_refine_ls_number_reflns 1119
_refine_ls_number_restraints 0
_refine_ls_restrained_S_all 1.098
_refine_ls_R_factor_all 0.0217
_refine_ls_R_factor_gt 0.0212
_refine_ls_shift/su_max 0.000
_refine_ls_shift/su_mean 0.000
_refine_ls_structure_factor_coef Fsqd
_refine_ls_weighting_details 'calc w=1/[\s^2^(Fo^2^)+(0.0387P)^2^+0.8901P] where P=(Fo^2^+2Fc^2^)/3'
_refine_ls_weighting_scheme calc
_refine_ls_wR_factor_gt 0.0667
_refine_ls_wR_factor_ref 0.0674
_reflns_number_gt 1086
_reflns_number_total 1119
_reflns_threshold_expression >2sigma(I)
_cod_data_source_file ja709991u-file005.cif
_cod_data_source_block 07060
_cod_database_code 4107516

loop_
_symmetry_equiv_pos_as_xyz
'x, y, z'
'-y, x-y, z'
'-x+y, -x, z'
'-x, -y, z+1/2'
'y, -x+y, z+1/2'
'x-y, x, z+1/2'
'-x, -y, -z'
'y, -x+y, -z'
'x-y, x, -z'
'x, y, -z-1/2'
'-y, x-y, -z-1/2'
'-x+y, -x, -z-1/2'

loop_
_atom_site_label
_atom_site_type_symbol
_atom_site_fract_x
_atom_site_fract_y
_atom_site_fract_z
_atom_site_U_iso_or_equiv
_atom_site_adp_type
_atom_site_occupancy
_atom_site_symmetry_multiplicity
_atom_site_calc_flag
_atom_site_refinement_flags
Cu1 Cu 0.5000 0.0000 0.0000 0.00668(10) Uani 1 2 d S
O1 O 0.63603(11) 0.05703(11) 0.10016(5) 0.00906(18) Uani 1 1 d .
O2 O 0.42622(12) 0.16141(11) 0.02614(6) 0.01066(19) Uani 1 1 d .
C1 C 0.78277(15) 0.18668(15) 0.09498(7) 0.0079(2) Uani 1 1 d .
C2 C 0.88392(15) 0.24043(15) 0.17411(7) 0.0079(2) Uani 1 1 d .
C3 C 1.06102(15) 0.33622(15) 0.17399(8) 0.0097(2) Uani 1 1 d .
H3 H 1.1214 0.3693 0.1224 0.012 Uiso 1 1 calc R
C4 C 1.1485(2) 0.3829(2) 0.2500 0.0107(3) Uani 1 2 d S
H4 H 1.2689 0.4472 0.2500 0.013 Uiso 1 2 calc SR
C5 C 0.7962(2) 0.1915(2) 0.2500 0.0079(3) Uani 1 2 d S
H5 H 0.6760 0.1246 0.2500 0.010 Uiso 1 2 calc SR

loop_
_atom_site_aniso_label
_atom_site_aniso_U_11
_atom_site_aniso_U_22
_atom_site_aniso_U_33
_atom_site_aniso_U_23
_atom_site_aniso_U_13
_atom_site_aniso_U_12
Cu1 0.00833(13) 0.00730(13) 0.00401(15) -0.00087(6) -0.00063(6) 0.00361(9)
O1 0.0091(4) 0.0096(4) 0.0066(4) -0.0005(3) -0.0008(3) 0.0032(3)
O2 0.0163(4) 0.0129(4) 0.0055(4) -0.0007(3) -0.0004(3) 0.0094(3)
C1 0.0096(5) 0.0091(5) 0.0061(5) -0.0012(4) 0.0000(4) 0.0054(4)
C2 0.0090(5) 0.0088(5) 0.0057(5) -0.0005(4) -0.0010(4) 0.0043(4)
C3 0.0090(5) 0.0117(5) 0.0083(5) 0.0007(4) 0.0013(4) 0.0051(4)
C4 0.0081(7) 0.0128(7) 0.0106(7) 0.000 0.000 0.0048(6)
C5 0.0078(7) 0.0078(7) 0.0072(7) 0.000 0.000 0.0032(6)

loop_
_atom_type_symbol
_atom_type_description
_atom_type_scat_dispersion_real
_atom_type_scat_dispersion_imag
_atom_type_scat_source
C C 0.0033 0.0016 'International Tables Vol C Tables 4.2.6.8 and 6.1.1.4'
H H 0.0000 0.0000 'International Tables Vol C Tables 4.2.6.8 and 6.1.1.4'
O O 0.0106 0.0060 'International Tables Vol C Tables 4.2.6.8 and 6.1.1.4'
Cu Cu 0.3201 1.2651 'International Tables Vol C Tables 4.2.6.8 and 6.1.1.4'

loop_
_geom_angle_atom_site_label_1
_geom_angle_atom_site_label_2
_geom_angle_atom_site_label_3
_geom_angle
_geom_angle_site_symmetry_1
_geom_angle_site_symmetry_3
O1 Cu1 O1 180.00(7) 7_655 .
O1 Cu1 O2 92.14(4) 7_655 7_655
O1 Cu1 O2 87.86(4) . 7_655
O1 Cu1 O2 87.86(4) 7_655 .
O1 Cu1 O2 92.14(4) . .
O2 Cu1 O2 180.00(7) 7_655 .
C1 O1 Cu1 115.67(8) . .
C1 O2 Cu1 132.42(8) 3_665 .
O2 C1 O1 121.26(11) 2_655 .
O2 C1 C2 122.61(11) 2_655 .
O1 C1 C2 116.13(10) . .
C5 C2 C3 119.90(12) . .
C5 C2 C1 117.85(11) . .
C3 C2 C1 122.25(11) . .
C4 C3 C2 119.60(12) . .
C3 C4 C3 120.64(16) . 10_556
C2 C5 C2 120.34(15) 10_556 .

loop_
_geom_bond_atom_site_label_1
_geom_bond_atom_site_label_2
_geom_bond_distance
_geom_bond_site_symmetry_2
Cu1 O1 1.9265(9) 7_655
Cu1 O1 1.9265(9) .
Cu1 O2 1.9428(9) 7_655
Cu1 O2 1.9428(9) .
O1 C1 1.2685(15) .
O2 C1 1.2680(14) 3_665
C1 O2 1.2680(14) 2_655
C1 C2 1.4929(16) .
C2 C5 1.3948(14) .
C2 C3 1.3985(16) .
C3 C4 1.3949(14) .
C4 C3 1.3949(14) 10_556
C5 C2 1.3948(14) 10_556
